data_1545373
loop_
_publ_author_name
'Crandall, Laura A.'
'Dawadi, Mahesh B.'
'Burrell, Tailon'
'Odoom, Adwoa'
'Ziegler, Christopher J.'

_publ_section_title
;
 Structure and electronics in dimeric boron \p expanded azine and salphen
 complexes.
;
_journal_name_full
'Photochemical &amp; photobiological sciences : Official journal of the European Photochemistry Association and the European Society for Photobiology'
_journal_paper_doi 10.1039/c6pp00479b
_journal_year 2017
_chemical_formula_sum 'C28 H18 B2 F4 N2 O2'
_chemical_formula_weight 512.06
_space_group_crystal_system orthorhombic
_space_group_IT_number 60
_space_group_name_Hall '-P 2n 2ab'
_space_group_name_H-M_alt 'P b c n'
_symmetry_space_group_name_Hall '-P 2n 2ab'
_symmetry_space_group_name_H-M 'P b c n'
_atom_sites_solution_hydrogens geom
_audit_creation_method SHELXL-2014/7
_audit_update_record
;
2016-12-21 deposited with the CCDC.
2017-02-10 downloaded from the CCDC.
;
_cell_angle_alpha 90
_cell_angle_beta 90
_cell_angle_gamma 90
_cell_formula_units_Z 4
_cell_length_a 10.5217(9)
_cell_length_b 12.6033(10)
_cell_length_c 16.7317(15)
_cell_measurement_reflns_used 7797
_cell_measurement_temperature 100(2)
_cell_measurement_theta_max 65.32
_cell_measurement_theta_min 5.29
_cell_volume 2218.8(3)
_computing_cell_refinement 'Bruker SAINT'
_computing_data_collection 'Bruker APEX2'
_computing_data_reduction 'Bruker SAINT'
_computing_molecular_graphics 'Bruker SHELXTL'
_computing_publication_material 'Bruker SHELXTL'
_computing_structure_refinement 'SHELXL-2014/7 (Sheldrick, 2014)'
_computing_structure_solution 'SHELXS-97 (Sheldrick, 2008)'
_diffrn_ambient_temperature 100(2)
_diffrn_measured_fraction_theta_full 0.966
_diffrn_measured_fraction_theta_max 0.966
_diffrn_measurement_device_type 'Bruker APEX-II CCD'
_diffrn_measurement_method '\f and \w scans'
_diffrn_radiation_type CuK\a
_diffrn_radiation_wavelength 1.54178
_diffrn_reflns_av_R_equivalents 0.0361
_diffrn_reflns_av_unetI/netI 0.0221
_diffrn_reflns_Laue_measured_fraction_full 0.966
_diffrn_reflns_Laue_measured_fraction_max 0.966
_diffrn_reflns_limit_h_max 10
_diffrn_reflns_limit_h_min -12
_diffrn_reflns_limit_k_max 13
_diffrn_reflns_limit_k_min -14
_diffrn_reflns_limit_l_max 19
_diffrn_reflns_limit_l_min -12
_diffrn_reflns_number 12464
_diffrn_reflns_point_group_measured_fraction_full 0.966
_diffrn_reflns_point_group_measured_fraction_max 0.966
_diffrn_reflns_theta_full 65.666
_diffrn_reflns_theta_max 65.666
_diffrn_reflns_theta_min 5.287
_exptl_absorpt_coefficient_mu 1.002
_exptl_absorpt_correction_T_max 0.7527
_exptl_absorpt_correction_T_min 0.6571
_exptl_absorpt_correction_type multi-scan
_exptl_absorpt_process_details SADABS
_exptl_crystal_colour yellow
_exptl_crystal_density_diffrn 1.533
_exptl_crystal_density_meas ?
_exptl_crystal_description plate
_exptl_crystal_F_000 1048
_exptl_crystal_size_max 0.163
_exptl_crystal_size_mid 0.117
_exptl_crystal_size_min 0.073
_refine_diff_density_max 0.407
_refine_diff_density_min -0.294
_refine_diff_density_rms 0.076
_refine_ls_extinction_method none
_refine_ls_goodness_of_fit_ref 1.159
_refine_ls_hydrogen_treatment constr
_refine_ls_matrix_type full
_refine_ls_number_parameters 173
_refine_ls_number_reflns 1857
_refine_ls_number_restraints 0
_refine_ls_restrained_S_all 1.159
_refine_ls_R_factor_all 0.0857
_refine_ls_R_factor_gt 0.0827
_refine_ls_shift/su_max 0.000
_refine_ls_shift/su_mean 0.000
_refine_ls_structure_factor_coef Fsqd
_refine_ls_weighting_details 'w=1/[\s^2^(Fo^2^)+(0.0607P)^2^+8.8386P] where P=(Fo^2^+2Fc^2^)/3'
_refine_ls_weighting_scheme calc
_refine_ls_wR_factor_gt 0.2133
_refine_ls_wR_factor_ref 0.2147
_reflns_Friedel_coverage 0.000
_reflns_number_gt 1736
_reflns_number_total 1857
_reflns_threshold_expression 'I > 2\s(I)'
_cod_data_source_file c6pp00479b2.cif
_cod_data_source_block 4
_cod_depositor_comments
;
The following automatic conversions were performed:

'_exptl_crystal_density_meas' value 'not measured' was changed to '?'
- the value is perceived as not measured.

Automatic conversion script
Id: cif_fix_values 4973 2017-02-22 13:04:09Z antanas 
;
_cod_database_code 1545373
_shelx_shelxl_version_number 2014/7
_shelx_space_group_comment
; 
The symmetry employed for this shelxl refinement is uniquely defined 
by the following loop, which should always be used as a source of 
symmetry information in preference to the above space-group names. 
They are only intended as comments. 
;

loop_
_space_group_symop_operation_xyz
'x, y, z'
'x+1/2, -y+1/2, -z'
'-x, y, -z+1/2'
'-x+1/2, -y+1/2, z+1/2'
'-x, -y, -z'
'-x-1/2, y-1/2, z'
'x, -y, z-1/2'
'x-1/2, y-1/2, -z-1/2'

loop_
_atom_site_label
_atom_site_type_symbol
_atom_site_fract_x
_atom_site_fract_y
_atom_site_fract_z
_atom_site_U_iso_or_equiv
_atom_site_adp_type
_atom_site_occupancy
_atom_site_site_symmetry_order
_atom_site_calc_flag
_atom_site_refinement_flags_posn
_atom_site_refinement_flags_adp
_atom_site_refinement_flags_occupancy
B1 B 0.8407(5) 0.8592(5) 0.3657(3) 0.0403(13) Uani 1 1 d . . .
C1 C 0.6231(4) 0.8633(4) 0.4160(3) 0.0352(10) Uani 1 1 d . . .
C2 C 0.5259(4) 0.8063(4) 0.4568(3) 0.0406(11) Uani 1 1 d . . .
H2 H 0.5456 0.7416 0.4831 0.049 Uiso 1 1 calc R U .
C3 C 0.4061(5) 0.8440(4) 0.4580(3) 0.0411(11) Uani 1 1 d . . .
H3 H 0.3421 0.8039 0.4844 0.049 Uiso 1 1 calc R U .
C4 C 0.3720(4) 0.9415(4) 0.4212(3) 0.0370(11) Uani 1 1 d . . .
C5 C 0.2474(5) 0.9809(4) 0.4270(3) 0.0413(11) Uani 1 1 d . . .
H5 H 0.1838 0.9396 0.4527 0.050 Uiso 1 1 calc R U .
C6 C 0.2172(5) 1.0768(4) 0.3966(3) 0.0447(12) Uani 1 1 d . . .
H6 H 0.1327 1.1026 0.4009 0.054 Uiso 1 1 calc R U .
C7 C 0.3101(5) 1.1384(4) 0.3585(3) 0.0479(13) Uani 1 1 d . . .
H7 H 0.2886 1.2064 0.3380 0.057 Uiso 1 1 calc R U .
C8 C 0.4316(4) 1.1011(4) 0.3508(3) 0.0414(11) Uani 1 1 d . . .
H8 H 0.4932 1.1432 0.3240 0.050 Uiso 1 1 calc R U .
C9 C 0.4671(4) 1.0011(4) 0.3818(3) 0.0347(10) Uani 1 1 d . . .
C10 C 0.5946(4) 0.9590(4) 0.3778(3) 0.0338(10) Uani 1 1 d . . .
C11 C 0.6946(4) 1.0118(4) 0.3380(3) 0.0371(11) Uani 1 1 d . . .
H11 H 0.6774 1.0790 0.3147 0.045 Uiso 1 1 calc R U .
C12 C 0.9066(4) 1.0317(3) 0.2907(3) 0.0353(10) Uani 1 1 d . . .
C13 C 0.9080(4) 1.1424(4) 0.2924(3) 0.0416(11) Uani 1 1 d . . .
H13 H 0.8464 1.1803 0.3225 0.050 Uiso 1 1 calc R U .
C14 C 1.0000 1.1958(5) 0.2500 0.0449(17) Uani 1 2 d S T P
H14 H 1.0000 1.2712 0.2500 0.054 Uiso 1 2 calc R U P
C15 C 1.0000 0.9766(5) 0.2500 0.0356(14) Uani 1 2 d S T P
H15 H 1.0000 0.9012 0.2500 0.043 Uiso 1 2 calc R U P
F1 F 0.9513(3) 0.8644(3) 0.40846(19) 0.0567(9) Uani 1 1 d . . .
F2 F 0.8523(3) 0.7892(2) 0.30201(18) 0.0519(8) Uani 1 1 d . . .
N1 N 0.8090(3) 0.9737(3) 0.3314(2) 0.0329(9) Uani 1 1 d . . .
O1 O 0.7380(3) 0.8230(3) 0.41656(18) 0.0397(8) Uani 1 1 d . . .

loop_
_atom_site_aniso_label
_atom_site_aniso_U_11
_atom_site_aniso_U_22
_atom_site_aniso_U_33
_atom_site_aniso_U_23
_atom_site_aniso_U_13
_atom_site_aniso_U_12
B1 0.037(3) 0.047(3) 0.037(3) 0.001(2) 0.005(2) 0.003(2)
C1 0.033(2) 0.042(3) 0.031(2) -0.0020(19) -0.0021(19) 0.003(2)
C2 0.045(3) 0.044(3) 0.033(2) 0.007(2) 0.007(2) 0.001(2)
C3 0.039(3) 0.048(3) 0.036(3) -0.003(2) 0.007(2) -0.006(2)
C4 0.035(2) 0.044(3) 0.032(2) -0.007(2) -0.0009(19) -0.003(2)
C5 0.035(2) 0.052(3) 0.036(2) -0.003(2) 0.000(2) -0.006(2)
C6 0.034(2) 0.055(3) 0.046(3) -0.006(2) -0.006(2) 0.001(2)
C7 0.040(3) 0.049(3) 0.055(3) 0.004(2) -0.014(2) 0.002(2)
C8 0.033(2) 0.045(3) 0.045(3) 0.002(2) -0.007(2) -0.001(2)
C9 0.036(2) 0.040(2) 0.029(2) -0.0033(19) -0.0052(18) -0.002(2)
C10 0.031(2) 0.040(2) 0.031(2) -0.0018(19) -0.0031(18) -0.0036(18)
C11 0.039(2) 0.036(2) 0.037(2) 0.000(2) -0.009(2) -0.001(2)
C12 0.032(2) 0.040(2) 0.035(2) 0.0032(19) -0.0065(19) 0.0026(19)
C13 0.035(2) 0.040(3) 0.049(3) -0.005(2) -0.007(2) 0.002(2)
C14 0.038(4) 0.032(3) 0.065(5) 0.000 -0.011(3) 0.000
C15 0.037(3) 0.031(3) 0.038(3) 0.000 -0.005(3) 0.000
F1 0.0373(15) 0.074(2) 0.0591(19) 0.0176(16) -0.0077(14) 0.0016(14)
F2 0.0540(18) 0.0457(16) 0.0561(18) -0.0014(14) 0.0169(14) -0.0004(13)
N1 0.0266(18) 0.039(2) 0.033(2) -0.0008(16) -0.0017(15) 0.0017(15)
O1 0.0320(16) 0.0472(19) 0.0398(17) 0.0070(15) 0.0027(14) 0.0057(14)

loop_
_atom_type_symbol
_atom_type_description
_atom_type_scat_dispersion_real
_atom_type_scat_dispersion_imag
_atom_type_scat_source
C C 0.0181 0.0091 'International Tables Vol C Tables 4.2.6.8 and 6.1.1.4'
H H 0.0000 0.0000 'International Tables Vol C Tables 4.2.6.8 and 6.1.1.4'
N N 0.0311 0.0180 'International Tables Vol C Tables 4.2.6.8 and 6.1.1.4'
O O 0.0492 0.0322 'International Tables Vol C Tables 4.2.6.8 and 6.1.1.4'
B B 0.0090 0.0039 'International Tables Vol C Tables 4.2.6.8 and 6.1.1.4'
F F 0.0727 0.0534 'International Tables Vol C Tables 4.2.6.8 and 6.1.1.4'

loop_
_geom_angle_atom_site_label_1
_geom_angle_atom_site_label_2
_geom_angle_atom_site_label_3
_geom_angle
_geom_angle_site_symmetry_1
_geom_angle_site_symmetry_3
F1 B1 F2 110.9(4) . .
F1 B1 O1 110.0(4) . .
F2 B1 O1 108.5(4) . .
F1 B1 N1 108.9(4) . .
F2 B1 N1 108.6(4) . .
O1 B1 N1 110.0(4) . .
O1 C1 C10 122.4(4) . .
O1 C1 C2 117.6(4) . .
C10 C1 C2 120.1(4) . .
C3 C2 C1 120.1(4) . .
C3 C2 H2 120.0 . .
C1 C2 H2 120.0 . .
C2 C3 C4 122.3(4) . .
C2 C3 H3 118.8 . .
C4 C3 H3 118.8 . .
C5 C4 C9 120.3(4) . .
C5 C4 C3 120.7(4) . .
C9 C4 C3 118.9(4) . .
C6 C5 C4 120.6(5) . .
C6 C5 H5 119.7 . .
C4 C5 H5 119.7 . .
C5 C6 C7 120.3(5) . .
C5 C6 H6 119.9 . .
C7 C6 H6 119.9 . .
C8 C7 C6 120.3(5) . .
C8 C7 H7 119.9 . .
C6 C7 H7 119.9 . .
C7 C8 C9 121.3(5) . .
C7 C8 H8 119.4 . .
C9 C8 H8 119.4 . .
C8 C9 C4 117.2(4) . .
C8 C9 C10 123.8(4) . .
C4 C9 C10 118.9(4) . .
C1 C10 C11 117.5(4) . .
C1 C10 C9 119.7(4) . .
C11 C10 C9 122.7(4) . .
N1 C11 C10 123.8(4) . .
N1 C11 H11 118.1 . .
C10 C11 H11 118.1 . .
C15 C12 C13 120.3(5) . .
C15 C12 N1 119.2(4) . .
C13 C12 N1 120.5(4) . .
C14 C13 C12 119.1(5) . .
C14 C13 H13 120.4 . .
C12 C13 H13 120.4 . .
C13 C14 C13 121.4(6) . 3_755
C13 C14 H14 119.3 . .
C13 C14 H14 119.3 3_755 .
C12 C15 C12 119.7(6) 3_755 .
C12 C15 H15 120.1 3_755 .
C12 C15 H15 120.1 . .
C11 N1 C12 121.0(4) . .
C11 N1 B1 119.9(4) . .
C12 N1 B1 119.0(3) . .
C1 O1 B1 124.1(4) . .

loop_
_geom_bond_atom_site_label_1
_geom_bond_atom_site_label_2
_geom_bond_distance
_geom_bond_site_symmetry_2
B1 F1 1.369(6) .
B1 F2 1.388(6) .
B1 O1 1.449(6) .
B1 N1 1.588(7) .
C1 O1 1.312(5) .
C1 C10 1.398(6) .
C1 C2 1.423(6) .
C2 C3 1.348(7) .
C2 H2 0.9500 .
C3 C4 1.421(7) .
C3 H3 0.9500 .
C4 C5 1.405(7) .
C4 C9 1.415(6) .
C5 C6 1.350(7) .
C5 H5 0.9500 .
C6 C7 1.401(7) .
C6 H6 0.9500 .
C7 C8 1.369(7) .
C7 H7 0.9500 .
C8 C9 1.413(7) .
C8 H8 0.9500 .
C9 C10 1.444(6) .
C10 C11 1.412(6) .
C11 N1 1.301(5) .
C11 H11 0.9500 .
C12 C15 1.383(5) .
C12 C13 1.396(6) .
C12 N1 1.433(6) .
C13 C14 1.376(6) .
C13 H13 0.9500 .
C14 C13 1.377(6) 3_755
C14 H14 0.9500 .
C15 C12 1.383(5) 3_755
C15 H15 0.9500 .
